data_4335639
loop_
_publ_author_name
'Constantinos C. Stoumpos'
'Christos D. Malliakas'
'Mercouri G. Kanatzidis'

_publ_contact_author_address
;
   Department of Chemistry
     2145 Sheridan Road
   Northwestern University
   Evanston, IL 60208-3113
           USA
;
_publ_contact_author_email m-kanatzidis@northwestern.edu
_publ_contact_author_fax 847-491-5937
_publ_contact_author_name 'Mercouri G. Kanatzidis'
_publ_contact_author_phone 847-467-1541
_publ_section_title
;
 Semiconducting Tin and Lead Iodide Perovskites with Organic Cations:
 Phase Transitions, High Mobilities, and Near-Infrared Photoluminescent
 Properties
;
_journal_name_full 'Inorganic Chemistry'
_journal_page_first 9019
_journal_page_last 9038
_journal_paper_doi 10.1021/ic401215x
_journal_volume 52
_journal_year 2013
_chemical_formula_moiety CsPbI3
_chemical_formula_sum 'Cs I3 Pb'
_chemical_formula_weight 720.80
_chemical_name_common delta-Cesium_Lead_Iodide
_chemical_name_systematic
; 
 ? 
;
_space_group_IT_number 62
_symmetry_cell_setting orthorhombic
_symmetry_space_group_name_Hall '-P 2ac 2n'
_symmetry_space_group_name_H-M 'P n m a'
_atom_sites_solution_hydrogens none
_atom_sites_solution_primary direct
_atom_sites_solution_secondary difmap
_audit_creation_method SHELXL-97
_cell_angle_alpha 90.00
_cell_angle_beta 90.00
_cell_angle_gamma 90.00
_cell_formula_units_Z 4
_cell_length_a 10.4342(7)
_cell_length_b 4.7905(3)
_cell_length_c 17.7610(10)
_cell_measurement_reflns_used 7156
_cell_measurement_temperature 293(2)
_cell_measurement_theta_max 29.41
_cell_measurement_theta_min 2.26
_cell_volume 887.78(10)
_computing_structure_refinement 'SHELXL-97 (Sheldrick, 2008)'
_computing_structure_solution 'SHELXS-97 (Sheldrick, 2008)'
_diffrn_ambient_temperature 293(2)
_diffrn_detector 'image plate (34 cm diameter)'
_diffrn_detector_area_resol_mean 6.67
_diffrn_detector_type STOE
_diffrn_measured_fraction_theta_full 0.990
_diffrn_measured_fraction_theta_max 0.990
_diffrn_measurement_device '2-circle goniometer'
_diffrn_measurement_device_type 'STOE IPDS 2T'
_diffrn_measurement_method 'rotation method'
_diffrn_radiation_collimation '0.5 mm diameter, monocapillary'
_diffrn_radiation_monochromator 'plane graphite'
_diffrn_radiation_polarisn_norm 0
_diffrn_radiation_type 'Mo K\a'
_diffrn_radiation_wavelength 0.71073
_diffrn_reflns_av_R_equivalents 0.0733
_diffrn_reflns_av_sigmaI/netI 0.0369
_diffrn_reflns_limit_h_max 14
_diffrn_reflns_limit_h_min -14
_diffrn_reflns_limit_k_max 6
_diffrn_reflns_limit_k_min -5
_diffrn_reflns_limit_l_max 24
_diffrn_reflns_limit_l_min -22
_diffrn_reflns_number 7985
_diffrn_reflns_theta_full 29.16
_diffrn_reflns_theta_max 29.16
_diffrn_reflns_theta_min 2.26
_diffrn_source 'sealed x-ray tube, 12 x 0.4 mm long-fine focus'
_diffrn_source_current 30
_diffrn_source_power 1.20
_diffrn_source_voltage 40
_exptl_absorpt_coefficient_mu 33.373
_exptl_absorpt_correction_T_max 0.4605
_exptl_absorpt_correction_T_min 0.0361
_exptl_absorpt_correction_type integration
_exptl_crystal_colour yellow
_exptl_crystal_density_diffrn 5.393
_exptl_crystal_description 'rectangular needle'
_exptl_crystal_F_000 1184
_exptl_crystal_size_max 0.265
_exptl_crystal_size_mid 0.022
_exptl_crystal_size_min 0.013
_refine_diff_density_max 0.887
_refine_diff_density_min -1.986
_refine_diff_density_rms 0.308
_refine_ls_extinction_coef 0.0127(3)
_refine_ls_extinction_expression Fc^*^=kFc[1+0.001xFc^2^\l^3^/sin(2\q)]^-1/4^
_refine_ls_extinction_method SHELXL
_refine_ls_goodness_of_fit_ref 1.069
_refine_ls_hydrogen_treatment none
_refine_ls_matrix_type full
_refine_ls_number_parameters 32
_refine_ls_number_reflns 1330
_refine_ls_number_restraints 0
_refine_ls_restrained_S_all 1.069
_refine_ls_R_factor_all 0.0364
_refine_ls_R_factor_gt 0.0266
_refine_ls_shift/su_max 0.001
_refine_ls_shift/su_mean 0.000
_refine_ls_structure_factor_coef Fsqd
_refine_ls_weighting_details 'calc w=1/[\s^2^(Fo^2^)+(0.0215P)^2^+0.0000P] where P=(Fo^2^+2Fc^2^)/3'
_refine_ls_weighting_scheme calc
_refine_ls_wR_factor_gt 0.0457
_refine_ls_wR_factor_ref 0.0477
_reflns_number_gt 1121
_reflns_number_total 1330
_reflns_threshold_expression >2sigma(I)
_cod_data_source_file ic401215x_si_004_1.cif
_cod_data_source_block 7_293K
_cod_database_code 4335639

loop_
_symmetry_equiv_pos_as_xyz
'x, y, z'
'-x+1/2, -y, z+1/2'
'-x, y+1/2, -z'
'x+1/2, -y+1/2, -z+1/2'
'-x, -y, -z'
'x-1/2, y, -z-1/2'
'x, -y-1/2, z'
'-x-1/2, y-1/2, z-1/2'

loop_
_atom_site_label
_atom_site_type_symbol
_atom_site_fract_x
_atom_site_fract_y
_atom_site_fract_z
_atom_site_U_iso_or_equiv
_atom_site_adp_type
_atom_site_occupancy
_atom_site_symmetry_multiplicity
_atom_site_calc_flag
_atom_site_refinement_flags
Pb Pb 0.16039(3) 0.2500 0.437970(17) 0.02793(10) Uani 1 2 d S
I1 I 0.16322(5) 0.2500 0.00160(3) 0.03171(14) Uani 1 2 d S
I2 I 0.29910(6) 0.2500 0.28729(3) 0.03278(14) Uani 1 2 d S
I3 I 0.03191(5) 0.2500 0.61449(3) 0.02953(14) Uani 1 2 d S
Cs Cs 0.41564(5) 0.2500 0.67090(3) 0.03547(14) Uani 1 2 d S

loop_
_atom_site_aniso_label
_atom_site_aniso_U_11
_atom_site_aniso_U_22
_atom_site_aniso_U_33
_atom_site_aniso_U_23
_atom_site_aniso_U_13
_atom_site_aniso_U_12
Pb 0.03009(17) 0.02729(17) 0.02641(16) 0.000 0.00212(12) 0.000
I1 0.0309(3) 0.0290(3) 0.0352(3) 0.000 0.0060(2) 0.000
I2 0.0330(3) 0.0369(3) 0.0284(3) 0.000 0.0041(2) 0.000
I3 0.0262(3) 0.0359(3) 0.0265(3) 0.000 -0.00167(19) 0.000
Cs 0.0374(3) 0.0348(3) 0.0342(3) 0.000 -0.0004(2) 0.000

loop_
_atom_type_symbol
_atom_type_description
_atom_type_scat_dispersion_real
_atom_type_scat_dispersion_imag
_atom_type_scat_source
I I -0.4742 1.8119 'International Tables Vol C Tables 4.2.6.8 and 6.1.1.4'
Cs Cs -0.3680 2.1192 'International Tables Vol C Tables 4.2.6.8 and 6.1.1.4'
Pb Pb -3.3944 10.1111 'International Tables Vol C Tables 4.2.6.8 and 6.1.1.4'

loop_
_geom_angle_atom_site_label_1
_geom_angle_atom_site_label_2
_geom_angle_atom_site_label_3
_geom_angle
_geom_angle_site_symmetry_1
_geom_angle_site_symmetry_3
I2 Pb I1 92.108(15) . 2_565
I2 Pb I1 92.108(15) . 2
I1 Pb I1 95.918(17) 2_565 2
I2 Pb I3 92.370(14) . 5_556
I1 Pb I3 175.471(18) 2_565 5_556
I1 Pb I3 84.593(11) 2 5_556
I2 Pb I3 92.370(14) . 5_566
I1 Pb I3 84.593(11) 2_565 5_566
I1 Pb I3 175.471(18) 2 5_566
I3 Pb I3 94.546(16) 5_556 5_566
I2 Pb I3 174.747(18) . .
I1 Pb I3 84.385(14) 2_565 .
I1 Pb I3 84.385(14) 2 .
I3 Pb I3 91.193(13) 5_556 .
I3 Pb I3 91.193(13) 5_566 .
Pb I1 Pb 95.920(17) 2_564 2_554
Pb I1 Cs 86.271(10) 2_564 2_564
Pb I1 Cs 147.13(2) 2_554 2_564
Pb I1 Cs 147.13(2) 2_564 2_554
Pb I1 Cs 86.271(10) 2_554 2_554
Cs I1 Cs 75.070(14) 2_564 2_554
Pb I1 Cs 95.737(15) 2_564 6_556
Pb I1 Cs 95.737(15) 2_554 6_556
Cs I1 Cs 116.733(14) 2_564 6_556
Cs I1 Cs 116.733(14) 2_554 6_556
Pb I2 Cs 101.189(16) . 2_554
Pb I2 Cs 101.189(16) . 2_564
Cs I2 Cs 76.315(16) 2_554 2_564
Pb I2 Cs 101.301(16) . 5_666
Cs I2 Cs 157.509(17) 2_554 5_666
Cs I2 Cs 99.409(8) 2_564 5_666
Pb I2 Cs 101.301(16) . 5_656
Cs I2 Cs 99.409(8) 2_554 5_656
Cs I2 Cs 157.509(18) 2_564 5_656
Cs I2 Cs 75.966(16) 5_666 5_656
Pb I3 Pb 94.546(16) 5_556 5_566
Pb I3 Pb 88.806(13) 5_556 .
Pb I3 Pb 88.806(13) 5_566 .
Pb I3 Cs 94.915(14) 5_556 6_557
Pb I3 Cs 94.915(13) 5_566 6_557
Pb I3 Cs 174.505(19) . 6_557
Pb I3 Cs 131.786(9) 5_556 .
Pb I3 Cs 131.786(9) 5_566 .
Pb I3 Cs 80.898(14) . .
Cs I3 Cs 93.607(14) 6_557 .
I2 Cs I2 76.315(16) 2 2_565
I2 Cs I2 136.095(16) 2 5_666
I2 Cs I2 87.710(8) 2_565 5_666
I2 Cs I2 87.710(8) 2 5_656
I2 Cs I2 136.095(16) 2_565 5_656
I2 Cs I2 75.966(16) 5_666 5_656
I2 Cs I1 84.861(13) 2 2
I2 Cs I1 131.548(19) 2_565 2
I2 Cs I1 132.917(19) 5_666 2
I2 Cs I1 86.045(12) 5_656 2
I2 Cs I1 131.548(19) 2 2_565
I2 Cs I1 84.861(12) 2_565 2_565
I2 Cs I1 86.045(12) 5_666 2_565
I2 Cs I1 132.917(19) 5_656 2_565
I1 Cs I1 75.072(14) 2 2_565
I2 Cs I3 70.564(14) 2 6_657
I2 Cs I3 70.564(14) 2_565 6_657
I2 Cs I3 65.558(13) 5_666 6_657
I2 Cs I3 65.558(13) 5_656 6_657
I1 Cs I3 142.401(7) 2 6_657
I1 Cs I3 142.401(7) 2_565 6_657
I2 Cs I1 141.276(9) 2 6_656
I2 Cs I1 141.276(9) 2_565 6_656
I2 Cs I1 69.691(13) 5_666 6_656
I2 Cs I1 69.691(13) 5_656 6_656
I1 Cs I1 63.266(14) 2 6_656
I1 Cs I1 63.266(14) 2_565 6_656
I3 Cs I1 122.208(18) 6_657 6_656
I2 Cs I3 64.454(13) 2 .
I2 Cs I3 64.454(13) 2_565 .
I2 Cs I3 142.017(8) 5_666 .
I2 Cs I3 142.017(8) 5_656 .
I1 Cs I3 67.127(13) 2 .
I1 Cs I3 67.127(13) 2_565 .
I3 Cs I3 121.705(17) 6_657 .
I1 Cs I3 116.086(18) 6_656 .
I2 Cs Cs 128.157(8) 2 1_565
I2 Cs Cs 51.843(8) 2_565 1_565
I2 Cs Cs 52.017(8) 5_666 1_565
I2 Cs Cs 127.983(8) 5_656 1_565
I1 Cs Cs 127.536(7) 2 1_565
I1 Cs Cs 52.465(7) 2_565 1_565
I3 Cs Cs 90.0 6_657 1_565
I1 Cs Cs 90.0 6_656 1_565
I3 Cs Cs 90.0 . 1_565
I2 Cs Cs 51.843(8) 2 1_545
I2 Cs Cs 128.157(8) 2_565 1_545
I2 Cs Cs 127.983(8) 5_666 1_545
I2 Cs Cs 52.017(8) 5_656 1_545
I1 Cs Cs 52.465(7) 2 1_545
I1 Cs Cs 127.536(7) 2_565 1_545
I3 Cs Cs 90.0 6_657 1_545
I1 Cs Cs 90.0 6_656 1_545
I3 Cs Cs 90.0 . 1_545
Cs Cs Cs 180.0 1_565 1_545

loop_
_geom_bond_atom_site_label_1
_geom_bond_atom_site_label_2
_geom_bond_distance
_geom_bond_site_symmetry_2
Pb I2 3.0426(7) .
Pb I1 3.2252(4) 2_565
Pb I1 3.2252(4) 2
Pb I3 3.2606(4) 5_556
Pb I3 3.2606(4) 5_566
Pb I3 3.4098(7) .
I1 Pb 3.2252(4) 2_564
I1 Pb 3.2252(4) 2_554
I1 Cs 3.9315(6) 2_564
I1 Cs 3.9315(6) 2_554
I1 Cs 4.0076(9) 6_556
I2 Cs 3.8769(7) 2_554
I2 Cs 3.8769(7) 2_564
I2 Cs 3.8920(7) 5_666
I2 Cs 3.8920(7) 5_656
I3 Pb 3.2606(4) 5_556
I3 Pb 3.2606(4) 5_566
I3 Cs 3.9999(8) 6_557
I3 Cs 4.1274(8) .
Cs I2 3.8769(7) 2
Cs I2 3.8769(7) 2_565
Cs I2 3.8920(7) 5_666
Cs I2 3.8920(7) 5_656
Cs I1 3.9314(6) 2
Cs I1 3.9314(6) 2_565
Cs I3 4.0000(8) 6_657
Cs I1 4.0076(9) 6_656
Cs Cs 4.7905(3) 1_565
Cs Cs 4.7905(3) 1_545
